data_7247453
loop_
_publ_author_name
'Dubey, Ritesh'
'Singh, Sandeep'

_publ_section_title
;
 Dichlorosubstitution as a steering tool in hydrogen bonded cocrystals:
 the nature of rigid and flexible coformers in crystal structures
;
_journal_issue 40
_journal_name_full CrystEngComm
_journal_page_first 5697
_journal_page_last 5705
_journal_paper_doi 10.1039/D3CE00672G
_journal_volume 25
_journal_year 2023
_chemical_formula_sum 'C22 H16 Cl4 N2 O2'
_chemical_formula_weight 482.17
_space_group_crystal_system tetragonal
_space_group_IT_number 96
_space_group_name_Hall 'P 4nw 2abw'
_space_group_name_H-M_alt 'P 43 21 2'
_atom_sites_solution_hydrogens geom
_audit_creation_method SHELXL-2018/3
_audit_update_record
;
2023-06-27 deposited with the CCDC.	2023-08-28 downloaded from the CCDC.
;
_cell_angle_alpha 90
_cell_angle_beta 90
_cell_angle_gamma 90
_cell_formula_units_Z 4
_cell_length_a 8.0784(6)
_cell_length_b 8.0784(6)
_cell_length_c 32.831(5)
_cell_measurement_reflns_used 2449
_cell_measurement_temperature 150(2)
_cell_measurement_theta_max 27.410
_cell_measurement_theta_min 1.9
_cell_volume 2142.6(4)
_computing_structure_refinement 'SHELXL-2018/3 (Sheldrick, 2018)'
_diffrn_ambient_temperature 150(2)
_diffrn_measured_fraction_theta_full 0.998
_diffrn_measured_fraction_theta_max 0.999
_diffrn_measurement_device_type 'Rigaku Mercury375R (2x2 bin mode)'
_diffrn_radiation_type MoK\a
_diffrn_radiation_wavelength 0.71073
_diffrn_reflns_av_R_equivalents 0.0836
_diffrn_reflns_av_unetI/netI 0.0348
_diffrn_reflns_Laue_measured_fraction_full 0.998
_diffrn_reflns_Laue_measured_fraction_max 0.999
_diffrn_reflns_limit_h_max 10
_diffrn_reflns_limit_h_min -10
_diffrn_reflns_limit_k_max 10
_diffrn_reflns_limit_k_min -10
_diffrn_reflns_limit_l_max 42
_diffrn_reflns_limit_l_min -42
_diffrn_reflns_number 18582
_diffrn_reflns_point_group_measured_fraction_full 0.999
_diffrn_reflns_point_group_measured_fraction_max 0.999
_diffrn_reflns_theta_full 25.242
_diffrn_reflns_theta_max 27.414
_diffrn_reflns_theta_min 2.481
_exptl_absorpt_coefficient_mu 0.575
_exptl_crystal_density_diffrn 1.495
_exptl_crystal_description Plate
_exptl_crystal_F_000 984
_exptl_crystal_size_max 0.300
_exptl_crystal_size_mid 0.250
_exptl_crystal_size_min 0.100
_refine_diff_density_max 0.187
_refine_diff_density_min -0.191
_refine_diff_density_rms 0.041
_refine_ls_abs_structure_details
;
 Flack x determined using 869 quotients [(I+)-(I-)]/[(I+)+(I-)]
 (Parsons, Flack and Wagner, Acta Cryst. B69 (2013) 249-259).
;
_refine_ls_abs_structure_Flack 0.01(4)
_refine_ls_extinction_method none
_refine_ls_goodness_of_fit_ref 1.095
_refine_ls_hydrogen_treatment mixed
_refine_ls_matrix_type full
_refine_ls_number_parameters 138
_refine_ls_number_reflns 2449
_refine_ls_number_restraints 0
_refine_ls_restrained_S_all 1.095
_refine_ls_R_factor_all 0.0308
_refine_ls_R_factor_gt 0.0302
_refine_ls_shift/su_max 0.001
_refine_ls_shift/su_mean 0.000
_refine_ls_structure_factor_coef Fsqd
_refine_ls_weighting_details 'w=1/[\s^2^(Fo^2^)+(0.0338P)^2^+0.3792P] where P=(Fo^2^+2Fc^2^)/3'
_refine_ls_weighting_scheme calc
_refine_ls_wR_factor_gt 0.0768
_refine_ls_wR_factor_ref 0.0772
_reflns_Friedel_coverage 0.605
_reflns_Friedel_fraction_full 1.000
_reflns_Friedel_fraction_max 0.999
_reflns_number_gt 2411
_reflns_number_total 2449
_reflns_threshold_expression 'I > 2\s(I)'
_cod_data_source_file d3ce00672g1.cif
_cod_data_source_block datam_CCDC11
_cod_depositor_comments 'Adding full bibliography for 7247442--7247454.cif.'
_cod_original_cell_volume 2142.5(4)
_cod_database_code 7247453
_shelx_shelxl_version_number 2018/3
_shelx_space_group_comment
;
The symmetry employed for this shelxl refinement is uniquely defined
by the following loop, which should always be used as a source of
symmetry information in preference to the above space-group names.
They are only intended as comments.
;
_shelx_estimated_absorpt_t_min 0.846
_shelx_estimated_absorpt_t_max 0.945

loop_
_space_group_symop_operation_xyz
'x, y, z'
'-x, -y, z+1/2'
'-y+1/2, x+1/2, z+3/4'
'y+1/2, -x+1/2, z+1/4'
'-x+1/2, y+1/2, -z+3/4'
'x+1/2, -y+1/2, -z+1/4'
'y, x, -z'
'-y, -x, -z+1/2'

loop_
_atom_site_label
_atom_site_type_symbol
_atom_site_fract_x
_atom_site_fract_y
_atom_site_fract_z
_atom_site_U_iso_or_equiv
_atom_site_adp_type
_atom_site_occupancy
_atom_site_site_symmetry_order
_atom_site_calc_flag
_atom_site_refinement_flags_posn
_atom_site_refinement_flags_adp
_atom_site_refinement_flags_occupancy
_atom_site_disorder_assembly
_atom_site_disorder_group
C1 C 0.7486(3) 0.5394(3) 0.70670(6) 0.0269(4) Uani 1 1 d . . . . .
C2 C 0.8808(3) 0.4867(3) 0.68249(6) 0.0266(4) Uani 1 1 d . . . . .
H2 H 0.875099 0.494494 0.653650 0.032 Uiso 1 1 calc R U . . .
C3 C 1.0204(3) 0.4228(3) 0.70137(6) 0.0272(4) Uani 1 1 d . . . . .
C4 C 1.0344(3) 0.4085(3) 0.74358(6) 0.0294(5) Uani 1 1 d . . . . .
H4 H 1.131607 0.365516 0.755983 0.035 Uiso 1 1 calc R U . . .
C5 C 0.8998(3) 0.4599(3) 0.76662(6) 0.0267(4) Uani 1 1 d . . . . .
C6 C 0.7577(3) 0.5251(3) 0.74933(6) 0.0269(4) Uani 1 1 d . . . . .
H6 H 0.667978 0.559634 0.765982 0.032 Uiso 1 1 calc R U . . .
C7 C 0.7260(3) 0.6997(3) 0.58743(7) 0.0342(5) Uani 1 1 d . . . . .
H7 H 0.808731 0.757686 0.602247 0.041 Uiso 1 1 calc R U . . .
C8 C 0.7344(3) 0.7028(3) 0.54522(7) 0.0299(5) Uani 1 1 d . . . . .
H8 H 0.820292 0.761880 0.531823 0.036 Uiso 1 1 calc R U . . .
C9 C 0.6147(3) 0.6177(3) 0.52271(6) 0.0234(4) Uani 1 1 d . . . . .
C10 C 0.4919(3) 0.5350(3) 0.54470(7) 0.0308(5) Uani 1 1 d . . . . .
H10 H 0.407311 0.475837 0.530834 0.037 Uiso 1 1 calc R U . . .
C11 C 0.4943(3) 0.5400(3) 0.58712(7) 0.0339(5) Uani 1 1 d . . . . .
H11 H 0.409743 0.482908 0.601517 0.041 Uiso 1 1 calc R U . . .
Cl1 Cl 1.18453(7) 0.35649(9) 0.67096(2) 0.03730(17) Uani 1 1 d . . . . .
Cl2 Cl 0.90676(8) 0.43672(8) 0.81952(2) 0.03635(16) Uani 1 1 d . . . . .
N1 N 0.6090(2) 0.6205(3) 0.60858(5) 0.0315(4) Uani 1 1 d . . . . .
O1 O 0.6076(2) 0.6036(2) 0.69113(5) 0.0370(4) Uani 1 1 d . . . . .
H1 H 0.6169(16) 0.612(4) 0.6652(11) 0.055 Uiso 1 1 calc R U . . .

loop_
_atom_site_aniso_label
_atom_site_aniso_U_11
_atom_site_aniso_U_22
_atom_site_aniso_U_33
_atom_site_aniso_U_23
_atom_site_aniso_U_13
_atom_site_aniso_U_12
C1 0.0290(10) 0.0294(11) 0.0224(10) -0.0013(8) -0.0026(8) 0.0020(9)
C2 0.0293(11) 0.0320(10) 0.0185(9) 0.0006(8) -0.0021(8) 0.0010(9)
C3 0.0266(10) 0.0318(11) 0.0231(10) 0.0020(8) 0.0018(8) -0.0002(9)
C4 0.0316(11) 0.0331(11) 0.0236(10) 0.0040(8) -0.0032(8) 0.0009(9)
C5 0.0368(12) 0.0280(10) 0.0153(8) 0.0017(7) -0.0019(8) -0.0026(9)
C6 0.0325(11) 0.0275(11) 0.0205(9) -0.0021(8) 0.0007(8) 0.0022(9)
C7 0.0327(12) 0.0422(13) 0.0277(11) -0.0055(10) -0.0072(9) -0.0001(10)
C8 0.0273(11) 0.0353(12) 0.0272(11) -0.0017(9) -0.0020(8) -0.0022(9)
C9 0.0247(10) 0.0249(10) 0.0206(10) -0.0006(7) -0.0001(7) 0.0030(8)
C10 0.0292(11) 0.0413(13) 0.0219(10) -0.0017(9) 0.0003(8) -0.0051(10)
C11 0.0324(11) 0.0456(14) 0.0237(11) 0.0006(10) 0.0039(9) -0.0034(11)
Cl1 0.0298(3) 0.0561(4) 0.0260(3) 0.0034(2) 0.0032(2) 0.0095(3)
Cl2 0.0508(4) 0.0412(3) 0.0170(2) 0.0031(2) -0.0017(2) 0.0047(3)
N1 0.0335(10) 0.0405(11) 0.0203(8) -0.0008(8) -0.0034(7) 0.0062(9)
O1 0.0328(9) 0.0565(11) 0.0216(7) -0.0018(7) -0.0021(6) 0.0164(8)

loop_
_atom_type_symbol
_atom_type_description
_atom_type_scat_dispersion_real
_atom_type_scat_dispersion_imag
_atom_type_scat_source
C C 0.0033 0.0016 'International Tables Vol C Tables 4.2.6.8 and 6.1.1.4'
H H 0.0000 0.0000 'International Tables Vol C Tables 4.2.6.8 and 6.1.1.4'
Cl Cl 0.1484 0.1585 'International Tables Vol C Tables 4.2.6.8 and 6.1.1.4'
N N 0.0061 0.0033 'International Tables Vol C Tables 4.2.6.8 and 6.1.1.4'
O O 0.0106 0.0060 'International Tables Vol C Tables 4.2.6.8 and 6.1.1.4'

loop_
_geom_angle_atom_site_label_1
_geom_angle_atom_site_label_2
_geom_angle_atom_site_label_3
_geom_angle
_geom_angle_site_symmetry_1
_geom_angle_site_symmetry_3
_geom_angle_publ_flag
O1 C1 C2 123.06(19) . . ?
O1 C1 C6 116.88(19) . . ?
C2 C1 C6 120.06(19) . . ?
C3 C2 C1 118.72(19) . . ?
C3 C2 H2 120.6 . . ?
C1 C2 H2 120.6 . . ?
C2 C3 C4 122.7(2) . . ?
C2 C3 Cl1 118.46(16) . . ?
C4 C3 Cl1 118.79(17) . . ?
C5 C4 C3 116.9(2) . . ?
C5 C4 H4 121.5 . . ?
C3 C4 H4 121.5 . . ?
C6 C5 C4 122.67(19) . . ?
C6 C5 Cl2 118.36(17) . . ?
C4 C5 Cl2 118.95(17) . . ?
C5 C6 C1 118.9(2) . . ?
C5 C6 H6 120.6 . . ?
C1 C6 H6 120.6 . . ?
N1 C7 C8 124.2(2) . . ?
N1 C7 H7 117.9 . . ?
C8 C7 H7 117.9 . . ?
C7 C8 C9 119.0(2) . . ?
C7 C8 H8 120.5 . . ?
C9 C8 H8 120.5 . . ?
C10 C9 C8 116.95(19) . . ?
C10 C9 C9 121.36(13) . 7_556 ?
C8 C9 C9 121.69(13) . 7_556 ?
C11 C10 C9 119.5(2) . . ?
C11 C10 H10 120.2 . . ?
C9 C10 H10 120.2 . . ?
N1 C11 C10 123.5(2) . . ?
N1 C11 H11 118.2 . . ?
C10 C11 H11 118.2 . . ?
C11 N1 C7 116.79(19) . . ?
C1 O1 H1 109.5 . . ?

loop_
_geom_bond_atom_site_label_1
_geom_bond_atom_site_label_2
_geom_bond_distance
_geom_bond_site_symmetry_2
_geom_bond_publ_flag
C1 O1 1.352(3) . ?
C1 C2 1.398(3) . ?
C1 C6 1.406(3) . ?
C2 C3 1.387(3) . ?
C2 H2 0.9500 . ?
C3 C4 1.395(3) . ?
C3 Cl1 1.744(2) . ?
C4 C5 1.389(3) . ?
C4 H4 0.9500 . ?
C5 C6 1.384(3) . ?
C5 Cl2 1.748(2) . ?
C6 H6 0.9500 . ?
C7 N1 1.336(3) . ?
C7 C8 1.388(3) . ?
C7 H7 0.9500 . ?
C8 C9 1.398(3) . ?
C8 H8 0.9500 . ?
C9 C10 1.397(3) . ?
C9 C9 1.492(4) 7_556 ?
C10 C11 1.393(3) . ?
C10 H10 0.9500 . ?
C11 N1 1.333(3) . ?
C11 H11 0.9500 . ?
O1 H1 0.86(3) . ?
